data_4132379
loop_
_publ_author_name
'Tenneti, Srinivasarao'
'Biswas, Souvagya'
'Cox, Glen Adam'
'Mans, Daniel J.'
'Lim, Hwan Jung'
'RajanBabu, T. V.'

_publ_section_title
;
 Broadly Applicable Stereoselective Syntheses of Serrulatane, Amphilectane
 Diterpenes, and Their Diastereoisomeric Congeners Using Asymmetric
 Hydrovinylation for Absolute Stereochemical Control.
;
_journal_issue 31
_journal_name_full 'Journal of the American Chemical Society'
_journal_page_first 9868
_journal_page_last 9881
_journal_paper_doi 10.1021/jacs.8b03549
_journal_volume 140
_journal_year 2018
_chemical_absolute_configuration rmad
_chemical_compound_source 'synthesis as described'
_chemical_formula_moiety 'C31 H31 Br1 N1 Ni1 O2 P1'
_chemical_formula_sum 'C31 H31 Br N Ni O2 P'
_chemical_formula_weight 619.16
_chemical_name_common 'RajanBabu 1617'
_space_group_IT_number 4
_space_group_name_Hall 'P 2yb'
_space_group_name_H-M_alt 'P 1 21 1'
_symmetry_cell_setting monoclinic
_symmetry_Int_Tables_number 4
_symmetry_space_group_name_Hall 'P 2yb'
_symmetry_space_group_name_H-M 'P 1 21 1'
_atom_sites_solution_hydrogens geom
_atom_sites_solution_primary direct
_atom_sites_solution_secondary difmap
_audit_conform_dict_location ftp://ftp.iucr.org/pub/cif_core.dic
_audit_conform_dict_name cif_core.dic
_audit_conform_dict_version 2.4
_audit_creation_date 2010-08-09T16:14:06-00:00
_audit_creation_method 'WinGX routine CIF_UPDATE'
_cell_angle_alpha 90
_cell_angle_beta 110.383(4)
_cell_angle_gamma 90
_cell_formula_units_Z 2
_cell_length_a 8.2162(1)
_cell_length_b 18.1432(2)
_cell_length_c 9.8241(1)
_cell_measurement_reflns_used 3245
_cell_measurement_temperature 150(2)
_cell_measurement_theta_max 27.485
_cell_measurement_theta_min 2.037
_cell_measurement_wavelength 0.71073
_cell_volume 1372.76(4)
_computing_cell_refinement 'HKL Scalepack (Otwinowski & Minor 1997)'
_computing_data_collection 'Collect (Nonius BV, 1997-2000)'
_computing_data_reduction 'HKL Denzo and Scalepack (Otwinowski & Minor 1997)'
_computing_molecular_graphics 'Ortep-3 for Windows (Farrugia, 1997)'
_computing_publication_material 'WinGX publication routines (Farrugia, 1999)'
_computing_structure_refinement 'SHELXL-97 (Sheldrick, 2008)'
_computing_structure_solution 'SHELXS-97 (Sheldrick, 2008)'
_diffrn_ambient_temperature 150(2)
_diffrn_detector 'CCD plate'
_diffrn_detector_area_resol_mean 9
_diffrn_measured_fraction_theta_full 0.999
_diffrn_measured_fraction_theta_max 0.999
_diffrn_measurement_device '95mm CCD camera on \k-goniostat'
_diffrn_measurement_device_type 'Nonius KappaCCD'
_diffrn_measurement_method 'phi and omega scans''
_diffrn_orient_matrix_type 'by Nonius Collect from scalepack cell'
_diffrn_orient_matrix_UB_11 -0.115271
_diffrn_orient_matrix_UB_12 -0.195977E-1
_diffrn_orient_matrix_UB_13 -0.633239E-1
_diffrn_orient_matrix_UB_21 -0.115629E-1
_diffrn_orient_matrix_UB_22 0.416502E-1
_diffrn_orient_matrix_UB_23 -0.694171E-1
_diffrn_orient_matrix_UB_31 0.586298E-1
_diffrn_orient_matrix_UB_32 -0.303164E-1
_diffrn_orient_matrix_UB_33 -0.544338E-1
_diffrn_radiation_monochromator graphite
_diffrn_radiation_probe x-ray
_diffrn_radiation_type MoK\a
_diffrn_radiation_wavelength 0.71073
_diffrn_reflns_av_R_equivalents 0.052
_diffrn_reflns_limit_h_max 10
_diffrn_reflns_limit_h_min -10
_diffrn_reflns_limit_k_max 23
_diffrn_reflns_limit_k_min -23
_diffrn_reflns_limit_l_max 12
_diffrn_reflns_limit_l_min -12
_diffrn_reflns_number 25363
_diffrn_reflns_theta_full 27.48
_diffrn_reflns_theta_max 27.48
_diffrn_reflns_theta_min 2.21
_diffrn_source 'Enraf Nonius FR590'
_exptl_absorpt_coefficient_mu 2.25
_exptl_absorpt_correction_T_max 0.763
_exptl_absorpt_correction_T_min 0.623
_exptl_absorpt_correction_type multi-scan
_exptl_absorpt_process_details 'HKL Scalepack (Otwinowski & Minor, 1997)'
_exptl_crystal_colour orange
_exptl_crystal_density_diffrn 1.498
_exptl_crystal_density_method 'not measured'
_exptl_crystal_description 'rectangular plate'
_exptl_crystal_F_000 636
_exptl_crystal_size_max 0.38
_exptl_crystal_size_mid 0.31
_exptl_crystal_size_min 0.12
_refine_diff_density_max 0.565
_refine_diff_density_min -0.276
_refine_diff_density_rms 0.052
_refine_ls_abs_structure_details 'Flack H D (1983), Acta Cryst. A39, 876-881'
_refine_ls_abs_structure_Flack -0.004(5)
_refine_ls_extinction_method none
_refine_ls_goodness_of_fit_ref 1.029
_refine_ls_hydrogen_treatment mixed
_refine_ls_matrix_type full
_refine_ls_number_parameters 356
_refine_ls_number_reflns 6207
_refine_ls_number_restraints 1
_refine_ls_restrained_S_all 1.029
_refine_ls_R_factor_all 0.028
_refine_ls_R_factor_gt 0.0237
_refine_ls_shift/su_max 0.001
_refine_ls_shift/su_mean 0
_refine_ls_structure_factor_coef Fsqd
_refine_ls_weighting_details 'w=1/[\s^2^(Fo^2^)+(0.0258P)^2^+0.2329P] where P=(Fo^2^+2Fc^2^)/3'
_refine_ls_weighting_scheme calc
_refine_ls_wR_factor_gt 0.0523
_refine_ls_wR_factor_ref 0.0538
_reflns_number_gt 5766
_reflns_number_total 6207
_reflns_threshold_expression >2sigma(I)
_cod_data_source_file ja8b03549_si_002.cif
_cod_data_source_block shelxl
_cod_original_cell_volume 1372.76(3)
_cod_original_sg_symbol_H-M P21
_cod_database_code 4132379

loop_
_symmetry_equiv_pos_as_xyz
'x, y, z'
'-x, y+1/2, -z'

loop_
_atom_site_label
_atom_site_type_symbol
_atom_site_fract_x
_atom_site_fract_y
_atom_site_fract_z
_atom_site_U_iso_or_equiv
_atom_site_adp_type
_atom_site_occupancy
_atom_site_symmetry_multiplicity
_atom_site_calc_flag
_atom_site_refinement_flags
C1 C 0.9712(2) 0.40506(11) 0.0403(2) 0.0155(4) Uani 1 1 d .
H1 H 1.0153 0.4538 0.0858 0.019 Uiso 1 1 calc R
C2 C 1.0934(3) 0.38163(13) -0.0396(2) 0.0223(4) Uani 1 1 d .
H2A H 1.2109 0.3747 0.0308 0.033 Uiso 1 1 calc R
H2B H 1.0952 0.4199 -0.1094 0.033 Uiso 1 1 calc R
H2C H 1.0522 0.3352 -0.0912 0.033 Uiso 1 1 calc R
C3 C 0.7850(3) 0.41856(11) -0.0604(2) 0.0175(4) Uani 1 1 d .
C4 C 0.7351(3) 0.41200(12) -0.2103(2) 0.0233(5) Uani 1 1 d .
H4 H 0.8187 0.3984 -0.2525 0.028 Uiso 1 1 calc R
C5 C 0.5648(3) 0.42508(14) -0.2993(2) 0.0297(5) Uani 1 1 d .
H5 H 0.5326 0.42 -0.4016 0.036 Uiso 1 1 calc R
C6 C 0.4419(3) 0.44551(13) -0.2397(2) 0.0290(5) Uani 1 1 d .
H6 H 0.3254 0.4546 -0.3006 0.035 Uiso 1 1 calc R
C7 C 0.4897(3) 0.45271(13) -0.0903(2) 0.0257(5) Uani 1 1 d .
H7 H 0.4057 0.4667 -0.0488 0.031 Uiso 1 1 calc R
C8 C 0.6597(3) 0.43952(12) -0.0014(2) 0.0197(4) Uani 1 1 d .
H8 H 0.6915 0.4448 0.1008 0.024 Uiso 1 1 calc R
C9 C 0.9374(3) 0.27475(12) 0.1391(2) 0.0168(4) Uani 1 1 d .
H9 H 0.9387 0.2563 0.2353 0.02 Uiso 1 1 calc R
C10 C 0.7522(3) 0.26099(12) 0.0352(2) 0.0239(5) Uani 1 1 d .
H10A H 0.6712 0.2916 0.0639 0.036 Uiso 1 1 calc R
H10B H 0.7227 0.2089 0.0393 0.036 Uiso 1 1 calc R
H10C H 0.7439 0.2736 -0.0639 0.036 Uiso 1 1 calc R
C11 C 1.0765(3) 0.22924(11) 0.1061(2) 0.0178(4) Uani 1 1 d .
C12 C 1.2521(3) 0.24224(12) 0.1827(2) 0.0228(5) Uani 1 1 d .
H12 H 1.2848 0.2818 0.2503 0.027 Uiso 1 1 calc R
C13 C 1.3799(3) 0.19838(13) 0.1618(3) 0.0303(5) Uani 1 1 d .
H13 H 1.4988 0.2081 0.2146 0.036 Uiso 1 1 calc R
C14 C 1.3339(3) 0.14051(13) 0.0642(3) 0.0340(6) Uani 1 1 d .
H14 H 1.4212 0.1102 0.0502 0.041 Uiso 1 1 calc R
C15 C 1.1615(3) 0.12698(13) -0.0126(3) 0.0314(5) Uani 1 1 d .
H15 H 1.1297 0.0873 -0.0798 0.038 Uiso 1 1 calc R
C16 C 1.0339(3) 0.17112(12) 0.0076(2) 0.0233(5) Uani 1 1 d .
H16 H 0.9153 0.1615 -0.0468 0.028 Uiso 1 1 calc R
C1A C 1.2824(3) 0.26984(16) 0.5500(3) 0.0315(5) Uani 1 1 d .
H11A H 1.378(4) 0.3010(19) 0.549(3) 0.053(8) Uiso 1 1 d .
H12A H 1.269(4) 0.2258(18) 0.482(3) 0.043(8) Uiso 1 1 d .
C2A C 1.2273(4) 0.26858(15) 0.6692(3) 0.0377(6) Uani 1 1 d .
H21A H 1.275(3) 0.3117(17) 0.754(3) 0.041(6) Uiso 1 1 d .
C3A C 1.0778(3) 0.22984(15) 0.6583(3) 0.0312(5) Uani 1 1 d .
H31A H 1.021(3) 0.2366(14) 0.728(3) 0.034(7) Uiso 1 1 d .
H32A H 1.055(5) 0.189(2) 0.600(4) 0.088(13) Uiso 1 1 d .
C1B C 0.9955(3) 0.50573(11) 0.4426(2) 0.0170(4) Uani 1 1 d .
C2B C 0.8879(3) 0.50712(12) 0.5247(2) 0.0221(4) Uani 1 1 d .
H2B1 H 0.7869 0.4771 0.4988 0.026 Uiso 1 1 calc R
C3B C 0.9301(3) 0.55289(13) 0.6451(2) 0.0298(5) Uani 1 1 d .
H3B H 0.8579 0.5544 0.7025 0.036 Uiso 1 1 calc R
C4B C 1.0776(3) 0.59635(13) 0.6817(2) 0.0293(5) Uani 1 1 d .
H4B H 1.107 0.6271 0.7651 0.035 Uiso 1 1 calc R
C5B C 1.1830(3) 0.59553(12) 0.5979(2) 0.0246(5) Uani 1 1 d .
H5B H 1.283 0.6261 0.6235 0.029 Uiso 1 1 calc R
C6B C 1.1426(3) 0.54963(11) 0.4753(2) 0.0179(4) Uani 1 1 d .
C7B C 1.2554(3) 0.54892(12) 0.3853(2) 0.0185(4) Uani 1 1 d .
C8B C 1.3262(3) 0.61446(12) 0.3552(2) 0.0245(5) Uani 1 1 d .
H8B H 1.2958 0.66 0.3877 0.029 Uiso 1 1 calc R
C9B C 1.4394(3) 0.61409(13) 0.2794(2) 0.0274(5) Uani 1 1 d .
H9B H 1.4842 0.6592 0.2582 0.033 Uiso 1 1 calc R
C10B C 1.4877(3) 0.54807(14) 0.2341(2) 0.0273(5) Uani 1 1 d .
H10D H 1.568 0.5479 0.1841 0.033 Uiso 1 1 calc R
C11B C 1.4193(3) 0.48186(12) 0.2616(2) 0.0214(4) Uani 1 1 d .
H11B H 1.4521 0.4364 0.2307 0.026 Uiso 1 1 calc R
C12B C 1.3021(2) 0.48358(11) 0.3350(2) 0.0161(4) Uani 1 1 d .
N N 0.9804(2) 0.35458(9) 0.16252(17) 0.0136(3) Uani 1 1 d .
O1 O 0.94831(17) 0.46107(8) 0.31824(14) 0.0161(3) Uani 1 1 d .
O2 O 1.24958(17) 0.41515(7) 0.37235(15) 0.0165(3) Uani 1 1 d .
P P 1.05275(6) 0.38322(3) 0.33235(5) 0.01356(10) Uani 1 1 d .
Ni Ni 1.03619(3) 0.305324(16) 0.49313(2) 0.01839(6) Uani 1 1 d .
Br Br 0.73791(2) 0.311669(13) 0.44010(2) 0.02750(6) Uani 1 1 d .

loop_
_atom_site_aniso_label
_atom_site_aniso_U_11
_atom_site_aniso_U_22
_atom_site_aniso_U_33
_atom_site_aniso_U_23
_atom_site_aniso_U_13
_atom_site_aniso_U_12
C1 0.0172(10) 0.0155(10) 0.0127(9) 0.0018(8) 0.0038(8) -0.0013(8)
C2 0.0223(10) 0.0277(12) 0.0187(10) 0.0016(9) 0.0094(8) 0.0013(9)
C3 0.0182(10) 0.0158(10) 0.0161(10) 0.0033(8) 0.0030(8) -0.0034(8)
C4 0.0235(11) 0.0291(12) 0.0157(10) 0.0023(9) 0.0049(8) -0.0044(9)
C5 0.0291(12) 0.0376(14) 0.0157(10) 0.0049(10) -0.0005(9) -0.0049(10)
C6 0.0204(11) 0.0278(13) 0.0266(12) 0.0072(10) -0.0074(9) -0.0022(9)
C7 0.0220(11) 0.0226(12) 0.0317(12) 0.0008(9) 0.0082(9) 0.0018(9)
C8 0.0192(10) 0.0201(11) 0.0173(10) -0.0009(8) 0.0031(8) -0.0007(8)
C9 0.0215(11) 0.0131(10) 0.0153(10) -0.0018(8) 0.0057(8) -0.0017(8)
C10 0.0236(11) 0.0173(11) 0.0276(12) -0.0024(9) 0.0047(9) -0.0036(8)
C11 0.0255(11) 0.0139(10) 0.0152(10) 0.0029(8) 0.0085(8) 0.0021(8)
C12 0.0249(11) 0.0217(12) 0.0191(11) -0.0015(9) 0.0040(9) 0.0029(9)
C13 0.0274(12) 0.0285(13) 0.0337(13) 0.0013(10) 0.0090(10) 0.0082(10)
C14 0.0395(15) 0.0276(13) 0.0400(14) -0.0033(11) 0.0205(12) 0.0106(11)
C15 0.0480(15) 0.0184(11) 0.0310(12) -0.0062(10) 0.0177(12) 0.0014(11)
C16 0.0304(13) 0.0203(12) 0.0181(10) -0.0006(8) 0.0071(9) -0.0026(9)
C1A 0.0295(13) 0.0319(14) 0.0288(13) 0.0120(11) 0.0049(10) 0.0090(11)
C2A 0.0459(16) 0.0307(14) 0.0293(13) 0.0102(11) 0.0042(11) 0.0039(12)
C3A 0.0470(15) 0.0252(13) 0.0194(11) 0.0054(10) 0.0092(11) -0.0056(11)
C1B 0.0241(10) 0.0123(10) 0.0118(9) -0.0012(7) 0.0028(8) 0.0038(8)
C2B 0.0261(11) 0.0204(11) 0.0215(11) -0.0017(9) 0.0105(9) 0.0008(9)
C3B 0.0457(15) 0.0222(12) 0.0275(12) -0.0018(10) 0.0202(11) 0.0054(11)
C4B 0.0476(15) 0.0196(11) 0.0202(11) -0.0075(9) 0.0112(10) 0.0027(10)
C5B 0.0318(12) 0.0154(11) 0.0226(12) -0.0042(9) 0.0046(10) 0.0000(9)
C6B 0.0215(10) 0.0128(10) 0.0171(10) 0.0005(8) 0.0038(8) 0.0033(8)
C7B 0.0163(10) 0.0192(10) 0.0166(10) 0.0002(8) 0.0013(8) -0.0005(8)
C8B 0.0264(12) 0.0147(11) 0.0285(11) -0.0002(9) 0.0048(9) -0.0007(9)
C9B 0.0261(12) 0.0241(12) 0.0289(12) 0.0038(10) 0.0057(10) -0.0072(9)
C10B 0.0209(11) 0.0340(13) 0.0278(12) -0.0008(10) 0.0097(9) -0.0048(10)
C11B 0.0182(10) 0.0212(11) 0.0228(11) -0.0020(9) 0.0047(8) 0.0000(8)
C12B 0.0142(9) 0.0158(10) 0.0136(9) 0.0015(8) -0.0010(7) -0.0020(8)
N 0.0175(9) 0.0110(8) 0.0112(8) -0.0005(6) 0.0037(7) 0.0002(7)
O1 0.0175(7) 0.0157(7) 0.0133(7) -0.0028(5) 0.0031(5) 0.0015(6)
O2 0.0162(7) 0.0133(7) 0.0182(7) 0.0004(5) 0.0038(5) 0.0003(5)
P 0.0152(2) 0.0132(2) 0.0111(2) -0.00063(19) 0.00314(18) 0.00080(19)
Ni 0.02339(13) 0.01795(13) 0.01306(11) 0.00187(12) 0.00537(9) -0.00081(13)
Br 0.02612(11) 0.02746(11) 0.03238(11) -0.00203(12) 0.01457(9) -0.00334(11)

loop_
_atom_type_symbol
_atom_type_description
_atom_type_scat_dispersion_real
_atom_type_scat_dispersion_imag
_atom_type_scat_source
C C 0.0033 0.0016 'International Tables Vol C Tables 4.2.6.8 and 6.1.1.4'
H H 0 0 'International Tables Vol C Tables 4.2.6.8 and 6.1.1.4'
Br Br -0.2901 2.4595 'International Tables Vol C Tables 4.2.6.8 and 6.1.1.4'
N N 0.0061 0.0033 'International Tables Vol C Tables 4.2.6.8 and 6.1.1.4'
Ni Ni 0.3393 1.1124 'International Tables Vol C Tables 4.2.6.8 and 6.1.1.4'
O O 0.0106 0.006 'International Tables Vol C Tables 4.2.6.8 and 6.1.1.4'
P P 0.1023 0.0942 'International Tables Vol C Tables 4.2.6.8 and 6.1.1.4'

loop_
_geom_angle_atom_site_label_1
_geom_angle_atom_site_label_2
_geom_angle_atom_site_label_3
_geom_angle
N C1 C3 112.29(15)
N C1 C2 112.52(16)
C3 C1 C2 113.57(16)
N C1 H1 105.9
C3 C1 H1 105.9
C2 C1 H1 105.9
C1 C2 H2A 109.5
C1 C2 H2B 109.5
H2A C2 H2B 109.5
C1 C2 H2C 109.5
H2A C2 H2C 109.5
H2B C2 H2C 109.5
C4 C3 C8 118.34(19)
C4 C3 C1 122.20(18)
C8 C3 C1 119.44(17)
C5 C4 C3 120.9(2)
C5 C4 H4 119.5
C3 C4 H4 119.5
C6 C5 C4 120.2(2)
C6 C5 H5 119.9
C4 C5 H5 119.9
C5 C6 C7 119.6(2)
C5 C6 H6 120.2
C7 C6 H6 120.2
C8 C7 C6 120.1(2)
C8 C7 H7 119.9
C6 C7 H7 119.9
C7 C8 C3 120.77(19)
C7 C8 H8 119.6
C3 C8 H8 119.6
N C9 C10 112.90(17)
N C9 C11 113.73(17)
C10 C9 C11 114.42(17)
N C9 H9 104.8
C10 C9 H9 104.8
C11 C9 H9 104.8
C9 C10 H10A 109.5
C9 C10 H10B 109.5
H10A C10 H10B 109.5
C9 C10 H10C 109.5
H10A C10 H10C 109.5
H10B C10 H10C 109.5
C16 C11 C12 117.74(19)
C16 C11 C9 121.98(19)
C12 C11 C9 120.14(18)
C13 C12 C11 121.1(2)
C13 C12 H12 119.4
C11 C12 H12 119.4
C14 C13 C12 120.0(2)
C14 C13 H13 120
C12 C13 H13 120
C15 C14 C13 119.7(2)
C15 C14 H14 120.1
C13 C14 H14 120.1
C14 C15 C16 120.2(2)
C14 C15 H15 119.9
C16 C15 H15 119.9
C15 C16 C11 121.2(2)
C15 C16 H16 119.4
C11 C16 H16 119.4
C2A C1A Ni 69.46(15)
C2A C1A H11A 121.4(16)
Ni C1A H11A 123.5(19)
C2A C1A H12A 122.8(16)
Ni C1A H12A 101.5(16)
H11A C1A H12A 110(2)
C3A C2A C1A 118.7(3)
C3A C2A Ni 72.22(15)
C1A C2A Ni 69.82(14)
C3A C2A H21A 119.1(12)
C1A C2A H21A 119.1(13)
Ni C2A H21A 112.1(14)
C2A C3A Ni 67.89(14)
C2A C3A H31A 120.9(15)
Ni C3A H31A 119.3(16)
C2A C3A H32A 116(2)
Ni C3A H32A 96(2)
H31A C3A H32A 120(3)
C6B C1B C2B 122.26(18)
C6B C1B O1 119.13(17)
C2B C1B O1 118.53(17)
C3B C2B C1B 119.1(2)
C3B C2B H2B1 120.5
C1B C2B H2B1 120.5
C4B C3B C2B 119.9(2)
C4B C3B H3B 120.1
C2B C3B H3B 120.1
C3B C4B C5B 120.7(2)
C3B C4B H4B 119.6
C5B C4B H4B 119.6
C4B C5B C6B 120.3(2)
C4B C5B H5B 119.8
C6B C5B H5B 119.8
C1B C6B C5B 117.71(19)
C1B C6B C7B 122.01(17)
C5B C6B C7B 120.28(19)
C12B C7B C8B 117.57(19)
C12B C7B C6B 121.71(18)
C8B C7B C6B 120.62(19)
C9B C8B C7B 121.2(2)
C9B C8B H8B 119.4
C7B C8B H8B 119.4
C8B C9B C10B 120.1(2)
C8B C9B H9B 120
C10B C9B H9B 120
C9B C10B C11B 120.3(2)
C9B C10B H10D 119.8
C11B C10B H10D 119.8
C12B C11B C10B 118.7(2)
C12B C11B H11B 120.6
C10B C11B H11B 120.6
C7B C12B C11B 122.08(18)
C7B C12B O2 120.91(16)
C11B C12B O2 116.54(17)
C9 N C1 122.00(17)
C9 N P 116.47(14)
C1 N P 121.39(13)
C1B O1 P 116.61(12)
C12B O2 P 128.31(12)
O2 P O1 99.25(7)
O2 P N 109.48(8)
O1 P N 101.14(8)
O2 P Ni 111.47(5)
O1 P Ni 117.59(5)
N P Ni 116.22(6)
C2A Ni C1A 40.72(10)
C2A Ni C3A 39.89(11)
C1A Ni C3A 72.10(11)
C2A Ni P 128.29(8)
C1A Ni P 95.70(7)
C3A Ni P 167.58(8)
C2A Ni Br 131.18(8)
C1A Ni Br 163.70(8)
C3A Ni Br 94.73(8)
P Ni Br 97.690(17)

loop_
_geom_bond_atom_site_label_1
_geom_bond_atom_site_label_2
_geom_bond_distance
C1 N 1.491(2)
C1 C3 1.525(3)
C1 C2 1.534(3)
C1 H1 1
C2 H2A 0.98
C2 H2B 0.98
C2 H2C 0.98
C3 C4 1.389(3)
C3 C8 1.398(3)
C4 C5 1.388(3)
C4 H4 0.95
C5 C6 1.384(3)
C5 H5 0.95
C6 C7 1.386(3)
C6 H6 0.95
C7 C8 1.386(3)
C7 H7 0.95
C8 H8 0.95
C9 N 1.490(2)
C9 C10 1.529(3)
C9 C11 1.533(3)
C9 H9 1
C10 H10A 0.98
C10 H10B 0.98
C10 H10C 0.98
C11 C16 1.391(3)
C11 C12 1.395(3)
C12 C13 1.388(3)
C12 H12 0.95
C13 C14 1.383(3)
C13 H13 0.95
C14 C15 1.375(4)
C14 H14 0.95
C15 C16 1.388(3)
C15 H15 0.95
C16 H16 0.95
C1A C2A 1.395(4)
C1A Ni 2.008(2)
C1A H11A 0.97(3)
C1A H12A 1.02(3)
C2A C3A 1.386(4)
C2A Ni 2.003(3)
C2A H21A 1.11(3)
C3A Ni 2.059(2)
C3A H31A 0.96(3)
C3A H32A 0.92(4)
C1B C6B 1.388(3)
C1B C2B 1.389(3)
C1B O1 1.403(2)
C2B C3B 1.387(3)
C2B H2B1 0.95
C3B C4B 1.385(4)
C3B H3B 0.95
C4B C5B 1.387(3)
C4B H4B 0.95
C5B C6B 1.406(3)
C5B H5B 0.95
C6B C7B 1.487(3)
C7B C12B 1.389(3)
C7B C8B 1.400(3)
C8B C9B 1.379(3)
C8B H8B 0.95
C9B C10B 1.383(3)
C9B H9B 0.95
C10B C11B 1.392(3)
C10B H10D 0.95
C11B C12B 1.391(3)
C11B H11B 0.95
C12B O2 1.404(2)
N P 1.6481(17)
O1 P 1.6333(14)
O2 P 1.6318(14)
P Ni 2.1588(5)
Ni Br 2.3241(3)

loop_
_geom_torsion_atom_site_label_1
_geom_torsion_atom_site_label_2
_geom_torsion_atom_site_label_3
_geom_torsion_atom_site_label_4
_geom_torsion
N C1 C3 C4 -130.9(2)
C2 C1 C3 C4 -1.8(3)
N C1 C3 C8 50.3(2)
C2 C1 C3 C8 179.36(18)
C8 C3 C4 C5 -0.7(3)
C1 C3 C4 C5 -179.6(2)
C3 C4 C5 C6 0.5(3)
C4 C5 C6 C7 -0.1(3)
C5 C6 C7 C8 0.0(3)
C6 C7 C8 C3 -0.3(3)
C4 C3 C8 C7 0.6(3)
C1 C3 C8 C7 179.52(19)
N C9 C11 C16 -142.99(19)
C10 C9 C11 C16 -11.2(3)
N C9 C11 C12 41.3(3)
C10 C9 C11 C12 173.11(19)
C16 C11 C12 C13 -0.4(3)
C9 C11 C12 C13 175.51(19)
C11 C12 C13 C14 -0.2(3)
C12 C13 C14 C15 0.4(4)
C13 C14 C15 C16 0.0(4)
C14 C15 C16 C11 -0.6(3)
C12 C11 C16 C15 0.8(3)
C9 C11 C16 C15 -175.0(2)
Ni C1A C2A C3A 55.1(2)
C1A C2A C3A Ni -53.9(2)
C6B C1B C2B C3B -1.2(3)
O1 C1B C2B C3B -177.89(19)
C1B C2B C3B C4B 0.1(3)
C2B C3B C4B C5B 0.9(4)
C3B C4B C5B C6B -0.8(3)
C2B C1B C6B C5B 1.3(3)
O1 C1B C6B C5B 177.96(17)
C2B C1B C6B C7B -178.84(19)
O1 C1B C6B C7B -2.1(3)
C4B C5B C6B C1B -0.2(3)
C4B C5B C6B C7B 179.9(2)
C1B C6B C7B C12B -43.4(3)
C5B C6B C7B C12B 136.5(2)
C1B C6B C7B C8B 140.2(2)
C5B C6B C7B C8B -39.9(3)
C12B C7B C8B C9B -0.5(3)
C6B C7B C8B C9B 176.05(19)
C7B C8B C9B C10B -1.4(3)
C8B C9B C10B C11B 1.6(3)
C9B C10B C11B C12B 0.0(3)
C8B C7B C12B C11B 2.1(3)
C6B C7B C12B C11B -174.36(19)
C8B C7B C12B O2 173.99(17)
C6B C7B C12B O2 -2.5(3)
C10B C11B C12B C7B -1.9(3)
C10B C11B C12B O2 -174.09(18)
C10 C9 N C1 -59.0(3)
C11 C9 N C1 73.6(2)
C10 C9 N P 125.38(16)
C11 C9 N P -102.08(18)
C3 C1 N C9 69.4(2)
C2 C1 N C9 -60.2(2)
C3 C1 N P -115.13(16)
C2 C1 N P 115.24(17)
C6B C1B O1 P 80.4(2)
C2B C1B O1 P -102.81(18)
C7B C12B O2 P 63.2(2)
C11B C12B O2 P -124.49(17)
C12B O2 P O1 -27.62(16)
C12B O2 P N 77.76(16)
C12B O2 P Ni -152.25(13)
C1B O1 P O2 -60.35(14)
C1B O1 P N -172.46(13)
C1B O1 P Ni 59.88(14)
C9 N P O2 117.94(15)
C1 N P O2 -57.72(16)
C9 N P O1 -137.97(14)
C1 N P O1 46.36(16)
C9 N P Ni -9.43(17)
C1 N P Ni 174.91(12)
C3A C2A Ni C1A -130.9(3)
C1A C2A Ni C3A 130.9(3)
C3A C2A Ni P -174.62(13)
C1A C2A Ni P -43.7(2)
C3A C2A Ni Br 28.8(2)
C1A C2A Ni Br 159.78(14)
C2A C1A Ni C3A -30.60(17)
C2A C1A Ni P 147.00(16)
C2A C1A Ni Br -67.9(3)
C2A C3A Ni C1A 31.18(17)
C2A C3A Ni P 20.0(5)
C2A C3A Ni Br -158.64(16)
O2 P Ni C2A -2.40(12)
O1 P Ni C2A -116.00(12)
N P Ni C2A 123.98(13)
O2 P Ni C1A -29.31(10)
O1 P Ni C1A -142.91(10)
N P Ni C1A 97.06(11)
O2 P Ni C3A -18.6(4)
O1 P Ni C3A -132.2(4)
N P Ni C3A 107.7(4)
O2 P Ni Br 160.01(6)
O1 P Ni Br 46.41(6)
N P Ni Br -73.61(7)
